data_7006237
loop_
_publ_author_name
'Neo, Kian Eang'
'Huynh, Han Vinh'
'Koh, Lip Lin'
'Henderson, William'
'Hor, T. S. Andy'

_publ_section_title
;
 Dinuclear PCP pincer complexes from Lewis acidic [Pd(OTf)(PCP)] and
 basic [Pd(4-Spy)(PCP)] (OTf = triflate; 4-Spy = 4-pyridinethiolate;
 PCP = (-)CH(CH(2)CH(2)PPh(2))(2)).
;
_journal_issue 48
_journal_name_full 'Dalton transactions (Cambridge, England : 2003)'
_journal_page_first 5701
_journal_page_last 5709
_journal_paper_doi 10.1039/b710752h
_journal_year 2007
_chemical_formula_sum 'C94 H86 F6 Fe O6 P6 Pd2 S2'
_chemical_formula_weight 1944.22
_chemical_name_systematic
;
?
;
_space_group_IT_number 61
_symmetry_cell_setting orthorhombic
_symmetry_space_group_name_Hall '-P 2ac 2ab'
_symmetry_space_group_name_H-M 'P b c a'
_atom_sites_solution_hydrogens geom
_atom_sites_solution_primary direct
_atom_sites_solution_secondary difmap
_audit_creation_method SHELXL-97
_cell_angle_alpha 90.00
_cell_angle_beta 90.00
_cell_angle_gamma 90.00
_cell_formula_units_Z 8
_cell_length_a 21.0633(8)
_cell_length_b 21.6510(8)
_cell_length_c 39.0514(15)
_cell_measurement_temperature 223(2)
_cell_volume 17809.1(12)
_computing_structure_refinement 'SHELXL-97 (Sheldrick, 1997)'
_computing_structure_solution 'SHELXS-97 (Sheldrick, 1990)'
_diffrn_ambient_temperature 223(2)
_diffrn_measured_fraction_theta_full 1.000
_diffrn_measured_fraction_theta_max 1.000
_diffrn_radiation_monochromator graphite
_diffrn_radiation_source 'fine-focus sealed tube'
_diffrn_radiation_type MoK\a
_diffrn_radiation_wavelength 0.71073
_diffrn_reflns_av_R_equivalents 0.1513
_diffrn_reflns_av_sigmaI/netI 0.0998
_diffrn_reflns_limit_h_max 23
_diffrn_reflns_limit_h_min -25
_diffrn_reflns_limit_k_max 25
_diffrn_reflns_limit_k_min -25
_diffrn_reflns_limit_l_max 43
_diffrn_reflns_limit_l_min -46
_diffrn_reflns_number 101270
_diffrn_reflns_theta_full 25.00
_diffrn_reflns_theta_max 25.00
_diffrn_reflns_theta_min 1.45
_exptl_absorpt_coefficient_mu 0.780
_exptl_absorpt_correction_T_max 0.9260
_exptl_absorpt_correction_T_min 0.8348
_exptl_absorpt_correction_type empirical
_exptl_absorpt_process_details 'Sadabs, (Sheldrick 2001)'
_exptl_crystal_colour Orange
_exptl_crystal_density_diffrn 1.450
_exptl_crystal_density_meas ?
_exptl_crystal_density_method .
_exptl_crystal_description 'Rectangular Plate'
_exptl_crystal_F_000 7936
_exptl_crystal_size_max 0.24
_exptl_crystal_size_mid 0.20
_exptl_crystal_size_min 0.10
_refine_diff_density_max 1.064
_refine_diff_density_min -0.945
_refine_diff_density_rms 0.106
_refine_ls_extinction_method none
_refine_ls_goodness_of_fit_ref 0.993
_refine_ls_hydrogen_treatment constr
_refine_ls_matrix_type full
_refine_ls_number_parameters 1053
_refine_ls_number_reflns 15676
_refine_ls_number_restraints 20
_refine_ls_restrained_S_all 0.996
_refine_ls_R_factor_all 0.1336
_refine_ls_R_factor_gt 0.0675
_refine_ls_shift/su_max 0.002
_refine_ls_shift/su_mean 0.000
_refine_ls_structure_factor_coef Fsqd
_refine_ls_weighting_details 'calc w=1/[\s^2^(Fo^2^)+(0.0881P)^2^+0.0000P] where P=(Fo^2^+2Fc^2^)/3'
_refine_ls_weighting_scheme calc
_refine_ls_wR_factor_gt 0.1507
_refine_ls_wR_factor_ref 0.1768
_reflns_number_gt 8906
_reflns_number_total 15676
_reflns_threshold_expression >2sigma(I)
_cod_data_source_file b710752h.txt
_cod_data_source_block 5335a
_cod_depositor_comments
;
The following automatic conversions were performed:
'_symmetry_cell_setting' value 'Orthorhombic' changed to 'orthorhombic'
according to '/home/saulius/struct/CIF-dictionaries/cif_core.dic'
dictionary named 'cif_core.dic' version 2.4.1 from 2010-06-29.

Automatic conversion script
Id: cif_fix_enum 1527 2010-12-29 10:47:43Z saulius 
;
_cod_original_sg_symbol_H-M Pbca
_cod_database_code 7006237

loop_
_symmetry_equiv_pos_as_xyz
'x, y, z'
'-x+1/2, -y, z+1/2'
'-x, y+1/2, -z+1/2'
'x+1/2, -y+1/2, -z'
'-x, -y, -z'
'x-1/2, y, -z-1/2'
'x, -y-1/2, z-1/2'
'-x-1/2, y-1/2, z'

loop_
_atom_site_label
_atom_site_type_symbol
_atom_site_fract_x
_atom_site_fract_y
_atom_site_fract_z
_atom_site_U_iso_or_equiv
_atom_site_adp_type
_atom_site_occupancy
_atom_site_symmetry_multiplicity
_atom_site_calc_flag
_atom_site_refinement_flags
_atom_site_disorder_assembly
_atom_site_disorder_group
Pd1 Pd 0.77960(2) 0.80155(3) 0.715162(13) 0.03446(15) Uani 1 1 d . . .
Pd2 Pd 0.38533(2) 0.72086(3) 0.536857(14) 0.04246(17) Uani 1 1 d . . .
Fe1 Fe 0.56502(4) 0.72490(5) 0.64253(3) 0.0364(3) Uani 1 1 d . . .
P1 P 0.69994(9) 0.85391(10) 0.74428(5) 0.0470(5) Uani 1 1 d . . .
P2 P 0.87493(8) 0.75132(11) 0.70511(5) 0.0481(6) Uani 1 1 d . . .
P3 P 0.32417(9) 0.80850(11) 0.52928(5) 0.0493(5) Uani 1 1 d . . .
P4 P 0.44258(10) 0.63361(11) 0.52330(6) 0.0572(6) Uani 1 1 d . . .
P5 P 0.72168(8) 0.77221(8) 0.66555(4) 0.0320(4) Uani 1 1 d . . .
P6 P 0.42589(8) 0.74200(9) 0.59204(5) 0.0368(5) Uani 1 1 d . . .
C1 C 0.8362(3) 0.8459(4) 0.75276(18) 0.0464(19) Uani 1 1 d . . .
H1 H 0.8485 0.8850 0.7414 0.056 Uiso 1 1 calc R . .
C2 C 0.8011(3) 0.8677(4) 0.78413(19) 0.061(2) Uani 1 1 d . . .
H2A H 0.8290 0.8934 0.7983 0.073 Uiso 1 1 calc R . .
H2B H 0.7875 0.8321 0.7978 0.073 Uiso 1 1 calc R . .
C3 C 0.7435(3) 0.9049(4) 0.7730(2) 0.060(2) Uani 1 1 d . . .
H3A H 0.7566 0.9426 0.7611 0.072 Uiso 1 1 calc R . .
H3B H 0.7174 0.9162 0.7928 0.072 Uiso 1 1 calc R . .
C4 C 0.9001(3) 0.8162(4) 0.76107(19) 0.051(2) Uani 1 1 d . . .
H4A H 0.9267 0.8456 0.7736 0.061 Uiso 1 1 calc R . .
H4B H 0.8935 0.7798 0.7756 0.061 Uiso 1 1 calc R . .
C5 C 0.9330(3) 0.7972(4) 0.72805(18) 0.052(2) Uani 1 1 d . . .
H5A H 0.9712 0.7729 0.7329 0.062 Uiso 1 1 calc R . .
H5B H 0.9452 0.8337 0.7147 0.062 Uiso 1 1 calc R . .
C6 C 0.3328(3) 0.6931(4) 0.49288(19) 0.058(2) Uani 1 1 d . . .
H6 H 0.2970 0.6685 0.5022 0.069 Uiso 1 1 calc R . .
C7 C 0.3020(4) 0.7435(4) 0.4735(2) 0.072(3) Uani 1 1 d . . .
H7A H 0.2734 0.7260 0.4562 0.086 Uiso 1 1 calc R . .
H7B H 0.3343 0.7680 0.4616 0.086 Uiso 1 1 calc R . .
C8 C 0.2645(4) 0.7846(4) 0.4978(2) 0.067(3) Uani 1 1 d . . .
H8A H 0.2299 0.7617 0.5087 0.080 Uiso 1 1 calc R . .
H8B H 0.2468 0.8204 0.4857 0.080 Uiso 1 1 calc R . .
C9 C 0.3685(4) 0.6481(5) 0.4695(2) 0.077(3) Uani 1 1 d . . .
H9A H 0.3397 0.6319 0.4519 0.092 Uiso 1 1 calc R . .
H9B H 0.4034 0.6697 0.4579 0.092 Uiso 1 1 calc R . .
C10 C 0.3948(4) 0.5952(5) 0.4909(3) 0.081(3) Uani 1 1 d . . .
H10A H 0.4208 0.5675 0.4769 0.098 Uiso 1 1 calc R . .
H10B H 0.3604 0.5714 0.5014 0.098 Uiso 1 1 calc R . .
C11 C 0.6357(3) 0.7666(3) 0.67024(16) 0.0285(15) Uani 1 1 d . . .
C12 C 0.6020(3) 0.7232(3) 0.69080(17) 0.0388(17) Uani 1 1 d . . .
H12 H 0.6203 0.6868 0.7025 0.047 Uiso 1 1 calc R . .
C13 C 0.5376(3) 0.7418(4) 0.69149(18) 0.045(2) Uani 1 1 d . . .
H13 H 0.5030 0.7202 0.7038 0.054 Uiso 1 1 calc R . .
C14 C 0.5308(3) 0.7965(3) 0.67190(17) 0.0371(17) Uani 1 1 d . . .
H14 H 0.4909 0.8197 0.6680 0.044 Uiso 1 1 calc R . .
C15 C 0.5911(3) 0.8116(3) 0.65895(16) 0.0334(16) Uani 1 1 d . . .
H15 H 0.6008 0.8471 0.6439 0.040 Uiso 1 1 calc R . .
C16 C 0.5004(3) 0.7061(3) 0.60456(18) 0.0399(18) Uani 1 1 d . . .
C17 C 0.5068(3) 0.6542(4) 0.6268(2) 0.053(2) Uani 1 1 d . . .
H17 H 0.4724 0.6350 0.6404 0.064 Uiso 1 1 calc R . .
C18 C 0.5722(4) 0.6354(4) 0.6264(2) 0.062(2) Uani 1 1 d . . .
H18 H 0.5908 0.6008 0.6395 0.074 Uiso 1 1 calc R . .
C19 C 0.6044(4) 0.6739(4) 0.6038(2) 0.060(3) Uani 1 1 d . . .
H19 H 0.6503 0.6714 0.5986 0.072 Uiso 1 1 calc R . .
C20 C 0.5616(3) 0.7177(4) 0.58949(19) 0.049(2) Uani 1 1 d . . .
H20 H 0.5722 0.7505 0.5728 0.059 Uiso 1 1 calc R . .
C1A C 0.6551(4) 0.8064(6) 0.7728(2) 0.069(3) Uani 1 1 d . . .
C2A C 0.6167(4) 0.8308(7) 0.7992(2) 0.106(4) Uani 1 1 d . . .
H2A1 H 0.6122 0.8738 0.8015 0.128 Uiso 1 1 calc R . .
C3A C 0.5864(8) 0.7924(11) 0.8213(4) 0.167(11) Uani 1 1 d . . .
H3A' H 0.5609 0.8105 0.8383 0.201 Uiso 1 1 calc R . .
C4A C 0.5898(9) 0.7334(13) 0.8208(5) 0.186(14) Uani 1 1 d . . .
H4A1 H 0.5684 0.7092 0.8371 0.223 Uiso 1 1 calc R . .
C5A C 0.6258(6) 0.7067(8) 0.7954(4) 0.148(7) Uani 1 1 d . . .
H5A1 H 0.6281 0.6634 0.7941 0.178 Uiso 1 1 calc R . .
C6A C 0.6600(4) 0.7433(6) 0.7711(3) 0.088(4) Uani 1 1 d . . .
H6A1 H 0.6853 0.7244 0.7542 0.105 Uiso 1 1 calc R . .
C1B C 0.6435(3) 0.9029(4) 0.72206(18) 0.0449(19) Uani 1 1 d . . .
C2B C 0.5779(4) 0.9005(4) 0.7270(2) 0.061(2) Uani 1 1 d . . .
H2B1 H 0.5601 0.8715 0.7422 0.073 Uiso 1 1 calc R . .
C3B C 0.5389(4) 0.9416(5) 0.7091(3) 0.074(3) Uani 1 1 d . . .
H3B' H 0.4947 0.9405 0.7125 0.089 Uiso 1 1 calc R . .
C4B C 0.5639(5) 0.9825(5) 0.6872(3) 0.078(3) Uani 1 1 d . . .
H4B1 H 0.5371 1.0100 0.6755 0.094 Uiso 1 1 calc R . .
C5B C 0.6293(5) 0.9848(4) 0.6817(2) 0.073(3) Uani 1 1 d . . .
H5B1 H 0.6466 1.0132 0.6661 0.088 Uiso 1 1 calc R . .
C6B C 0.6677(4) 0.9452(4) 0.6992(2) 0.057(2) Uani 1 1 d . . .
H6B1 H 0.7118 0.9469 0.6956 0.069 Uiso 1 1 calc R . .
C1C C 0.8764(4) 0.6769(4) 0.72636(19) 0.053(2) Uani 1 1 d . . .
C2C C 0.9331(4) 0.6501(5) 0.7378(3) 0.078(3) Uani 1 1 d . . .
H2C H 0.9719 0.6703 0.7338 0.094 Uiso 1 1 calc R . .
C3C C 0.9325(6) 0.5955(6) 0.7547(3) 0.098(4) Uani 1 1 d . . .
H3C H 0.9706 0.5787 0.7630 0.118 Uiso 1 1 calc R . .
C4C C 0.8774(7) 0.5652(5) 0.7596(3) 0.097(4) Uani 1 1 d . . .
H4C H 0.8776 0.5267 0.7707 0.117 Uiso 1 1 calc R . .
C5C C 0.8212(5) 0.5895(4) 0.7486(3) 0.078(3) Uani 1 1 d . . .
H5C H 0.7831 0.5678 0.7520 0.093 Uiso 1 1 calc R . .
C6C C 0.8207(4) 0.6467(4) 0.7324(2) 0.051(2) Uani 1 1 d . . .
H6C H 0.7820 0.6645 0.7257 0.062 Uiso 1 1 calc R . .
C1D C 0.9104(3) 0.7396(6) 0.6633(2) 0.069(3) Uani 1 1 d . . .
C2D C 0.9260(4) 0.6805(6) 0.6509(2) 0.093(4) Uani 1 1 d . . .
H2D H 0.9169 0.6455 0.6643 0.112 Uiso 1 1 calc R . .
C3D C 0.9545(5) 0.6737(7) 0.6194(3) 0.108(5) Uani 1 1 d . . .
H3D H 0.9644 0.6341 0.6110 0.129 Uiso 1 1 calc R . .
C4D C 0.9686(5) 0.7259(10) 0.6000(3) 0.139(8) Uani 1 1 d . . .
H4D H 0.9902 0.7215 0.5791 0.167 Uiso 1 1 calc R . .
C5D C 0.9517(5) 0.7826(8) 0.6110(3) 0.114(5) Uani 1 1 d . . .
H5D H 0.9602 0.8171 0.5971 0.137 Uiso 1 1 calc R . .
C6D C 0.9216(4) 0.7909(6) 0.6428(2) 0.088(4) Uani 1 1 d . . .
H6D H 0.9094 0.8305 0.6501 0.106 Uiso 1 1 calc R . .
C1E C 0.7319(3) 0.8314(3) 0.63310(16) 0.0310(15) Uani 1 1 d . . .
C2E C 0.7729(3) 0.8800(3) 0.63879(18) 0.0425(18) Uani 1 1 d . . .
H2E H 0.7958 0.8812 0.6594 0.051 Uiso 1 1 calc R . .
C3E C 0.7815(4) 0.9263(4) 0.6155(2) 0.054(2) Uani 1 1 d . . .
H3E H 0.8100 0.9587 0.6201 0.065 Uiso 1 1 calc R . .
C4E C 0.7481(4) 0.9250(4) 0.5856(2) 0.058(2) Uani 1 1 d . . .
H4E H 0.7534 0.9571 0.5696 0.070 Uiso 1 1 calc R . .
C5E C 0.7067(4) 0.8774(4) 0.5782(2) 0.054(2) Uani 1 1 d . . .
H5E H 0.6841 0.8767 0.5574 0.065 Uiso 1 1 calc R . .
C6E C 0.6991(3) 0.8301(4) 0.60222(18) 0.0431(18) Uani 1 1 d . . .
H6E H 0.6715 0.7971 0.5975 0.052 Uiso 1 1 calc R . .
C1F C 0.7459(3) 0.7001(3) 0.64425(16) 0.0354(16) Uani 1 1 d . . .
C2F C 0.7291(3) 0.6444(3) 0.65871(19) 0.0453(19) Uani 1 1 d . . .
H2F H 0.7058 0.6439 0.6792 0.054 Uiso 1 1 calc R . .
C3F C 0.7463(4) 0.5892(4) 0.6434(2) 0.057(2) Uani 1 1 d . . .
H3F H 0.7343 0.5514 0.6534 0.068 Uiso 1 1 calc R . .
C4F C 0.7810(4) 0.5902(4) 0.6137(2) 0.060(2) Uani 1 1 d . . .
H4F H 0.7933 0.5528 0.6034 0.072 Uiso 1 1 calc R . .
C5F C 0.7977(4) 0.6450(4) 0.5991(2) 0.055(2) Uani 1 1 d . . .
H5F H 0.8210 0.6451 0.5785 0.066 Uiso 1 1 calc R . .
C6F C 0.7809(3) 0.7007(3) 0.61412(17) 0.0424(18) Uani 1 1 d . . .
H6F H 0.7930 0.7384 0.6041 0.051 Uiso 1 1 calc R . .
C1G C 0.3681(3) 0.8691(4) 0.50725(18) 0.047(2) Uani 1 1 d . . .
C2G C 0.4335(4) 0.8654(4) 0.5066(2) 0.072(3) Uani 1 1 d . . .
H2G H 0.4541 0.8322 0.5174 0.086 Uiso 1 1 calc R . .
C3G C 0.4692(5) 0.9103(5) 0.4900(3) 0.095(4) Uani 1 1 d . . .
H3G H 0.5138 0.9079 0.4903 0.114 Uiso 1 1 calc R . .
C4G C 0.4402(6) 0.9573(5) 0.4736(3) 0.092(3) Uani 1 1 d . . .
H4G H 0.4646 0.9867 0.4618 0.110 Uiso 1 1 calc R . .
C5G C 0.3752(6) 0.9622(5) 0.4742(2) 0.080(3) Uani 1 1 d . . .
H5G H 0.3547 0.9953 0.4632 0.096 Uiso 1 1 calc R . .
C6G C 0.3407(4) 0.9181(4) 0.4911(2) 0.070(3) Uani 1 1 d . . .
H6G H 0.2962 0.9217 0.4915 0.084 Uiso 1 1 calc R . .
C1H C 0.2817(3) 0.8433(4) 0.5645(2) 0.054(2) Uani 1 1 d . . .
C2H C 0.2790(4) 0.9074(5) 0.5702(2) 0.065(2) Uani 1 1 d . . .
H2H H 0.3001 0.9346 0.5553 0.078 Uiso 1 1 calc R . .
C3H C 0.2444(4) 0.9307(5) 0.5986(3) 0.079(3) Uani 1 1 d . . .
H3H H 0.2418 0.9735 0.6023 0.095 Uiso 1 1 calc R . .
C4H C 0.2146(4) 0.8906(6) 0.6209(2) 0.077(3) Uani 1 1 d . . .
H4H H 0.1930 0.9060 0.6401 0.093 Uiso 1 1 calc R . .
C5H C 0.2165(4) 0.8278(5) 0.6148(2) 0.066(3) Uani 1 1 d . . .
H5H H 0.1953 0.8009 0.6298 0.079 Uiso 1 1 calc R . .
C6H C 0.2497(3) 0.8031(4) 0.5866(2) 0.058(2) Uani 1 1 d . . .
H6H H 0.2503 0.7603 0.5827 0.070 Uiso 1 1 calc R . .
C1I C 0.5128(4) 0.6583(5) 0.4994(2) 0.061(2) Uani 1 1 d . . .
C2I C 0.5325(4) 0.7191(5) 0.5023(2) 0.064(2) Uani 1 1 d . . .
H2I H 0.5116 0.7449 0.5181 0.077 Uiso 1 1 calc R . .
C3I C 0.5815(4) 0.7434(5) 0.4830(2) 0.079(3) Uani 1 1 d . . .
H3I H 0.5949 0.7845 0.4858 0.094 Uiso 1 1 calc R . .
C4I C 0.6094(5) 0.7057(7) 0.4599(3) 0.108(4) Uani 1 1 d . . .
H4I H 0.6413 0.7217 0.4456 0.130 Uiso 1 1 calc R . .
C5I C 0.5928(5) 0.6442(7) 0.4566(3) 0.117(5) Uani 1 1 d . . .
H5I H 0.6147 0.6186 0.4413 0.141 Uiso 1 1 calc R . .
C6I C 0.5429(4) 0.6205(6) 0.4764(3) 0.097(4) Uani 1 1 d . . .
H6I H 0.5302 0.5792 0.4739 0.116 Uiso 1 1 calc R . .
C1J C 0.4650(5) 0.5737(4) 0.5530(2) 0.071(3) Uani 1 1 d . . .
C2J C 0.5281(6) 0.5565(5) 0.5577(3) 0.096(4) Uani 1 1 d . . .
H2J H 0.5610 0.5762 0.5457 0.116 Uiso 1 1 calc R . .
C3J C 0.5412(9) 0.5066(7) 0.5821(4) 0.128(6) Uani 1 1 d . . .
H3J H 0.5829 0.4927 0.5857 0.154 Uiso 1 1 calc R . .
C4J C 0.4915(10) 0.4807(7) 0.5995(5) 0.140(7) Uani 1 1 d . . .
H4J H 0.5002 0.4494 0.6155 0.168 Uiso 1 1 calc R . .
C5J C 0.4312(10) 0.4980(7) 0.5948(4) 0.145(6) Uani 1 1 d . . .
H5J H 0.3981 0.4787 0.6069 0.174 Uiso 1 1 calc R . .
C6J C 0.4185(6) 0.5450(5) 0.5718(3) 0.097(4) Uani 1 1 d . . .
H6J H 0.3762 0.5577 0.5689 0.116 Uiso 1 1 calc R . .
C1K C 0.3694(3) 0.7082(3) 0.62254(17) 0.0377(17) Uani 1 1 d . . .
C2K C 0.3726(4) 0.7179(4) 0.65727(19) 0.056(2) Uani 1 1 d . . .
H2K H 0.4035 0.7448 0.6662 0.067 Uiso 1 1 calc R . .
C3K C 0.3310(4) 0.6888(4) 0.6790(2) 0.074(3) Uani 1 1 d . . .
H3K H 0.3350 0.6943 0.7028 0.089 Uiso 1 1 calc R . .
C4K C 0.2843(4) 0.6521(4) 0.6665(2) 0.071(3) Uani 1 1 d . . .
H4K H 0.2543 0.6343 0.6813 0.085 Uiso 1 1 calc R . .
C5K C 0.2813(4) 0.6413(4) 0.6321(2) 0.063(2) Uani 1 1 d . . .
H5K H 0.2502 0.6144 0.6234 0.076 Uiso 1 1 calc R . .
C6K C 0.3235(3) 0.6693(3) 0.61022(18) 0.0445(19) Uani 1 1 d . . .
H6K H 0.3208 0.6617 0.5866 0.053 Uiso 1 1 calc R . .
C1L C 0.4352(3) 0.8229(3) 0.60369(17) 0.0393(17) Uani 1 1 d . . .
C2L C 0.3935(4) 0.8549(4) 0.6242(2) 0.051(2) Uani 1 1 d . . .
H2L H 0.3578 0.8344 0.6332 0.061 Uiso 1 1 calc R . .
C3L C 0.4028(5) 0.9157(4) 0.6316(2) 0.068(3) Uani 1 1 d . . .
H3L H 0.3736 0.9363 0.6457 0.081 Uiso 1 1 calc R . .
C4L C 0.4539(5) 0.9475(4) 0.6189(3) 0.071(3) Uani 1 1 d . . .
H4L H 0.4599 0.9894 0.6243 0.085 Uiso 1 1 calc R . .
C5L C 0.4959(5) 0.9173(5) 0.5984(3) 0.076(3) Uani 1 1 d . . .
H5L H 0.5311 0.9386 0.5893 0.092 Uiso 1 1 calc R . .
C6L C 0.4872(4) 0.8563(4) 0.5908(2) 0.061(2) Uani 1 1 d . . .
H6L H 0.5168 0.8361 0.5767 0.073 Uiso 1 1 calc R . .
S2 S 0.6417(4) 0.5593(5) 0.7373(2) 0.101(3) Uani 0.407(4) 1 d PD A 1
O4 O 0.6712(8) 0.6154(7) 0.7454(5) 0.097(4) Uiso 0.407(4) 1 d PD A 1
O5 O 0.5809(6) 0.5655(9) 0.7219(5) 0.097(4) Uiso 0.407(4) 1 d PD A 1
O6 O 0.6818(8) 0.5110(7) 0.7236(5) 0.097(4) Uiso 0.407(4) 1 d PD A 1
C22 C 0.6288(8) 0.5327(8) 0.7774(4) 0.071(6) Uiso 0.407(4) 1 d PD A 1
F4 F 0.5798(8) 0.5674(8) 0.7888(5) 0.134(6) Uiso 0.407(4) 1 d PD A 1
F5 F 0.6727(7) 0.5331(8) 0.8016(4) 0.122(6) Uiso 0.407(4) 1 d PD A 1
F6 F 0.6040(8) 0.4772(7) 0.7811(5) 0.124(6) Uiso 0.407(4) 1 d PD A 1
S2A S 0.6210(2) 0.5179(2) 0.71907(15) 0.0766(16) Uani 0.593(4) 1 d PD A 2
O4A O 0.6765(6) 0.4883(7) 0.7064(4) 0.132(3) Uiso 0.593(4) 1 d PD A 2
O5A O 0.6171(8) 0.5821(4) 0.7144(4) 0.132(3) Uiso 0.593(4) 1 d PD A 2
O6A O 0.6057(7) 0.4951(7) 0.7525(3) 0.132(3) Uiso 0.593(4) 1 d PD A 2
C22A C 0.5727(7) 0.4909(7) 0.6934(4) 0.157(10) Uiso 0.593(4) 1 d PD A 2
F4A F 0.5838(8) 0.4989(8) 0.6602(3) 0.232(8) Uiso 0.593(4) 1 d PD A 2
F5A F 0.5636(7) 0.4318(6) 0.6908(4) 0.187(6) Uiso 0.593(4) 1 d PD A 2
F6A F 0.5137(6) 0.5102(8) 0.6929(5) 0.254(9) Uiso 0.593(4) 1 d PD A 2
S1 S 0.68907(11) 0.89381(12) 0.46315(7) 0.0661(6) Uani 1 1 d . . .
O1 O 0.6544(3) 0.8867(3) 0.49447(17) 0.094(2) Uani 1 1 d . . .
O2 O 0.7064(3) 0.8363(3) 0.44773(17) 0.0795(19) Uani 1 1 d . . .
O3 O 0.7380(3) 0.9405(4) 0.4631(3) 0.130(3) Uani 1 1 d . . .
C21 C 0.6308(4) 0.9255(5) 0.4348(2) 0.067(2) Uani 1 1 d . . .
F1 F 0.5831(3) 0.8863(3) 0.42949(15) 0.0970(18) Uani 1 1 d . . .
F2 F 0.6047(2) 0.9769(3) 0.44657(15) 0.0900(17) Uani 1 1 d . . .
F3 F 0.6540(3) 0.9378(3) 0.40370(15) 0.113(2) Uani 1 1 d . . .

loop_
_atom_site_aniso_label
_atom_site_aniso_U_11
_atom_site_aniso_U_22
_atom_site_aniso_U_33
_atom_site_aniso_U_23
_atom_site_aniso_U_13
_atom_site_aniso_U_12
Pd1 0.0246(3) 0.0550(4) 0.0239(3) -0.0003(3) -0.0018(2) -0.0065(2)
Pd2 0.0340(3) 0.0663(4) 0.0272(3) -0.0059(3) 0.0003(2) -0.0167(3)
Fe1 0.0262(5) 0.0453(6) 0.0376(6) -0.0102(5) -0.0039(4) -0.0026(5)
P1 0.0353(10) 0.0757(15) 0.0300(11) -0.0126(10) 0.0019(8) -0.0061(10)
P2 0.0242(9) 0.0897(17) 0.0305(11) -0.0050(10) -0.0020(7) -0.0007(10)
P3 0.0392(11) 0.0742(15) 0.0344(12) 0.0053(10) -0.0096(8) -0.0132(10)
P4 0.0510(13) 0.0743(16) 0.0464(13) -0.0251(12) 0.0045(10) -0.0130(11)
P5 0.0259(9) 0.0429(11) 0.0273(10) -0.0018(8) -0.0025(7) -0.0015(8)
P6 0.0269(9) 0.0561(13) 0.0273(10) -0.0042(9) -0.0010(7) -0.0078(8)
C1 0.031(4) 0.072(6) 0.036(4) -0.002(4) -0.009(3) -0.017(4)
C2 0.047(5) 0.104(7) 0.033(5) -0.008(5) -0.009(4) -0.006(5)
C3 0.047(5) 0.092(7) 0.042(5) -0.032(5) 0.002(4) -0.001(5)
C4 0.035(4) 0.071(6) 0.046(5) 0.005(4) -0.011(3) -0.012(4)
C5 0.029(4) 0.092(6) 0.036(4) 0.007(4) -0.005(3) -0.011(4)
C6 0.043(4) 0.094(7) 0.037(5) -0.017(5) -0.005(4) -0.028(5)
C7 0.074(6) 0.102(8) 0.039(5) -0.002(5) -0.027(4) -0.040(6)
C8 0.065(6) 0.090(7) 0.045(5) 0.005(5) -0.024(4) -0.028(5)
C9 0.053(5) 0.137(9) 0.041(6) -0.039(6) 0.000(4) -0.021(6)
C10 0.057(6) 0.106(8) 0.081(7) -0.055(7) 0.010(5) -0.022(6)
C11 0.023(3) 0.038(4) 0.025(4) -0.002(3) 0.001(3) -0.003(3)
C12 0.032(4) 0.051(5) 0.034(4) 0.002(4) -0.005(3) -0.003(3)
C13 0.031(4) 0.072(6) 0.032(4) -0.010(4) 0.006(3) -0.016(4)
C14 0.024(3) 0.058(5) 0.029(4) -0.017(4) -0.003(3) 0.005(3)
C15 0.032(4) 0.040(4) 0.027(4) -0.004(3) -0.003(3) 0.003(3)
C16 0.032(4) 0.051(5) 0.036(4) -0.012(4) -0.003(3) -0.009(3)
C17 0.043(5) 0.048(5) 0.069(6) -0.016(4) -0.014(4) -0.006(4)
C18 0.050(5) 0.045(5) 0.090(7) -0.021(5) -0.019(5) 0.002(4)
C19 0.034(4) 0.090(7) 0.055(6) -0.046(5) -0.007(4) 0.004(5)
C20 0.036(4) 0.070(6) 0.041(5) -0.024(4) -0.005(3) -0.008(4)
C1A 0.032(4) 0.140(10) 0.036(5) 0.016(6) -0.007(3) -0.013(6)
C2A 0.051(6) 0.233(14) 0.036(5) -0.020(7) 0.016(5) -0.034(7)
C3A 0.058(8) 0.41(4) 0.032(7) 0.028(15) 0.003(5) -0.068(17)
C4A 0.048(8) 0.41(4) 0.097(13) 0.14(2) -0.016(7) -0.084(17)
C5A 0.068(8) 0.248(19) 0.130(12) 0.125(13) -0.034(8) -0.050(10)
C6A 0.037(5) 0.153(11) 0.073(7) 0.063(8) -0.012(4) -0.024(6)
C1B 0.042(4) 0.058(5) 0.034(5) -0.021(4) -0.005(3) -0.001(4)
C2B 0.047(5) 0.076(6) 0.060(6) -0.025(5) -0.004(4) -0.011(5)
C3B 0.036(5) 0.075(7) 0.112(9) -0.028(6) -0.019(5) 0.007(5)
C4B 0.074(7) 0.060(7) 0.100(9) -0.004(6) -0.022(6) 0.001(5)
C5B 0.069(7) 0.084(7) 0.068(7) -0.013(5) 0.008(5) 0.001(6)
C6B 0.040(5) 0.084(7) 0.048(5) -0.014(5) -0.007(4) 0.009(5)
C1C 0.046(5) 0.078(6) 0.036(5) -0.016(4) -0.005(3) 0.014(4)
C2C 0.048(5) 0.102(8) 0.084(8) -0.029(6) -0.020(5) 0.028(6)
C3C 0.104(9) 0.095(10) 0.095(9) -0.025(8) -0.038(7) 0.054(8)
C4C 0.145(11) 0.065(8) 0.081(8) -0.010(6) -0.031(8) 0.033(8)
C5C 0.097(8) 0.062(7) 0.074(7) -0.019(6) -0.004(6) 0.014(6)
C6C 0.046(5) 0.056(6) 0.052(5) -0.006(4) -0.004(4) 0.019(4)
C1D 0.022(4) 0.149(10) 0.035(5) -0.011(6) -0.005(3) 0.006(5)
C2D 0.043(5) 0.189(13) 0.048(6) -0.031(7) 0.004(4) 0.005(7)
C3D 0.060(7) 0.208(15) 0.055(7) -0.057(8) 0.003(5) 0.013(8)
C4D 0.057(7) 0.32(3) 0.035(7) -0.013(11) 0.016(5) 0.005(11)
C5D 0.043(6) 0.254(18) 0.046(7) 0.016(9) 0.008(5) 0.009(8)
C6D 0.042(5) 0.179(12) 0.044(6) 0.022(7) -0.002(4) 0.006(6)
C1E 0.024(3) 0.044(4) 0.025(4) -0.006(3) -0.002(3) 0.001(3)
C2E 0.044(4) 0.047(5) 0.037(4) 0.000(4) 0.002(3) 0.004(4)
C3E 0.058(5) 0.051(5) 0.054(6) 0.002(4) 0.011(4) -0.006(4)
C4E 0.073(6) 0.053(5) 0.049(5) 0.023(4) 0.028(5) 0.021(5)
C5E 0.048(5) 0.074(6) 0.041(5) 0.001(4) 0.010(4) 0.015(5)
C6E 0.048(4) 0.051(5) 0.030(4) 0.000(4) -0.001(3) 0.007(4)
C1F 0.034(4) 0.044(4) 0.028(4) -0.004(3) -0.005(3) 0.001(3)
C2F 0.040(4) 0.051(5) 0.045(5) 0.005(4) 0.001(3) 0.005(4)
C3F 0.058(5) 0.047(5) 0.066(6) -0.002(5) -0.001(4) 0.006(4)
C4F 0.069(6) 0.049(6) 0.063(6) -0.015(5) -0.001(5) 0.021(5)
C5F 0.054(5) 0.072(6) 0.038(5) -0.012(5) 0.002(4) 0.014(4)
C6F 0.044(4) 0.048(5) 0.035(4) -0.013(4) 0.002(3) 0.000(4)
C1G 0.048(5) 0.064(6) 0.030(4) -0.003(4) -0.008(3) -0.008(4)
C2G 0.059(6) 0.074(7) 0.083(7) 0.011(5) 0.020(5) -0.008(5)
C3G 0.081(8) 0.098(9) 0.104(9) 0.011(7) 0.029(7) -0.032(7)
C4G 0.122(10) 0.086(9) 0.067(8) 0.016(6) 0.007(7) -0.029(8)
C5G 0.103(9) 0.069(7) 0.068(7) 0.015(5) -0.012(6) -0.013(6)
C6G 0.074(6) 0.080(7) 0.056(6) 0.008(5) -0.016(5) -0.007(6)
C1H 0.032(4) 0.086(7) 0.043(5) 0.004(5) -0.015(3) -0.004(4)
C2H 0.058(5) 0.086(7) 0.052(6) 0.007(5) -0.005(4) -0.005(5)
C3H 0.071(6) 0.089(8) 0.078(7) -0.010(6) 0.002(5) 0.007(6)
C4H 0.061(6) 0.115(9) 0.056(6) 0.007(6) 0.018(5) 0.004(6)
C5H 0.050(5) 0.098(8) 0.051(6) 0.016(5) 0.004(4) -0.004(5)
C6H 0.036(4) 0.081(6) 0.057(6) 0.012(5) -0.007(4) 0.001(4)
C1I 0.038(4) 0.095(7) 0.050(5) -0.028(5) 0.005(4) 0.001(5)
C2I 0.039(5) 0.101(8) 0.052(6) -0.007(5) 0.000(4) -0.004(5)
C3I 0.053(6) 0.119(9) 0.063(7) -0.006(6) 0.011(5) -0.014(6)
C4I 0.056(7) 0.163(13) 0.105(10) -0.031(9) 0.023(6) -0.027(8)
C5I 0.069(7) 0.169(13) 0.113(10) -0.063(9) 0.051(7) -0.016(8)
C6I 0.048(5) 0.134(10) 0.109(9) -0.046(8) 0.018(6) 0.002(6)
C1J 0.092(7) 0.054(6) 0.068(7) -0.033(5) 0.002(6) -0.008(6)
C2J 0.102(9) 0.088(9) 0.099(9) -0.058(8) -0.022(7) 0.012(7)
C3J 0.194(18) 0.083(11) 0.107(12) -0.044(9) -0.063(11) 0.031(11)
C4J 0.24(2) 0.065(10) 0.119(14) -0.014(9) -0.036(15) -0.008(13)
C5J 0.23(2) 0.084(11) 0.125(14) 0.002(10) 0.005(14) 0.002(13)
C6J 0.138(10) 0.074(8) 0.078(8) -0.009(6) 0.026(7) -0.011(8)
C1K 0.028(3) 0.050(5) 0.035(4) -0.002(3) 0.004(3) -0.004(3)
C2K 0.050(5) 0.084(6) 0.035(5) -0.008(4) -0.005(4) -0.018(4)
C3K 0.077(6) 0.113(8) 0.033(5) 0.004(5) 0.000(4) -0.043(6)
C4K 0.055(5) 0.105(8) 0.054(6) 0.010(5) 0.001(4) -0.041(5)
C5K 0.051(5) 0.089(7) 0.049(5) -0.001(5) -0.002(4) -0.038(5)
C6K 0.042(4) 0.058(5) 0.034(4) -0.004(4) -0.004(3) -0.015(4)
C1L 0.041(4) 0.049(5) 0.028(4) 0.003(3) -0.008(3) 0.000(4)
C2L 0.048(5) 0.057(6) 0.050(5) -0.004(4) -0.010(4) 0.002(4)
C3L 0.076(7) 0.060(6) 0.067(7) -0.011(5) -0.021(5) 0.021(5)
C4L 0.091(7) 0.052(6) 0.069(7) -0.001(5) -0.039(6) 0.009(6)
C5L 0.079(7) 0.059(7) 0.090(8) 0.014(6) -0.011(6) -0.026(6)
C6L 0.055(5) 0.070(6) 0.057(6) 0.002(5) 0.003(4) -0.003(5)
S2 0.088(5) 0.113(7) 0.103(7) 0.022(6) -0.002(4) 0.045(5)
S2A 0.079(3) 0.055(3) 0.096(4) 0.021(3) 0.034(3) 0.020(2)
S1 0.0547(13) 0.0727(17) 0.0709(17) 0.0089(14) -0.0127(12) 0.0079(12)
O1 0.109(5) 0.116(6) 0.056(5) 0.005(4) -0.006(4) 0.030(5)
O2 0.074(4) 0.070(4) 0.094(5) 0.002(4) 0.006(3) 0.024(3)
O3 0.076(5) 0.099(6) 0.216(10) 0.045(6) -0.053(5) -0.028(5)
C21 0.054(6) 0.075(7) 0.072(7) 0.007(5) 0.008(5) 0.013(5)
F1 0.073(4) 0.122(5) 0.096(5) -0.002(4) -0.027(3) -0.008(4)
F2 0.083(4) 0.090(4) 0.097(4) 0.000(3) -0.003(3) 0.035(3)
F3 0.101(4) 0.158(6) 0.081(4) 0.050(4) 0.032(3) 0.055(4)

loop_
_atom_type_symbol
_atom_type_description
_atom_type_scat_dispersion_real
_atom_type_scat_dispersion_imag
_atom_type_scat_source
C C 0.0033 0.0016 'International Tables Vol C Tables 4.2.6.8 and 6.1.1.4'
H H 0.0000 0.0000 'International Tables Vol C Tables 4.2.6.8 and 6.1.1.4'
O O 0.0106 0.0060 'International Tables Vol C Tables 4.2.6.8 and 6.1.1.4'
F F 0.0171 0.0103 'International Tables Vol C Tables 4.2.6.8 and 6.1.1.4'
P P 0.1023 0.0942 'International Tables Vol C Tables 4.2.6.8 and 6.1.1.4'
S S 0.1246 0.1234 'International Tables Vol C Tables 4.2.6.8 and 6.1.1.4'
Fe Fe 0.3463 0.8444 'International Tables Vol C Tables 4.2.6.8 and 6.1.1.4'
Pd Pd -0.9988 1.0072 'International Tables Vol C Tables 4.2.6.8 and 6.1.1.4'

loop_
_geom_angle_atom_site_label_1
_geom_angle_atom_site_label_2
_geom_angle_atom_site_label_3
_geom_angle
_geom_angle_site_symmetry_1
_geom_angle_site_symmetry_3
_geom_angle_publ_flag
C1 Pd1 P2 80.9(2) . . ?
C1 Pd1 P1 81.2(2) . . ?
P2 Pd1 P1 159.74(7) . . ?
C1 Pd1 P5 166.9(2) . . ?
P2 Pd1 P5 100.45(7) . . ?
P1 Pd1 P5 99.13(6) . . ?
C6 Pd2 P4 81.7(2) . . ?
C6 Pd2 P3 80.7(3) . . ?
P4 Pd2 P3 159.29(8) . . ?
C6 Pd2 P6 167.9(2) . . ?
P4 Pd2 P6 100.33(8) . . ?
P3 Pd2 P6 99.16(7) . . ?
C13 Fe1 C12 40.7(3) . . ?
C13 Fe1 C18 118.9(4) . . ?
C12 Fe1 C18 103.9(3) . . ?
C13 Fe1 C19 155.2(4) . . ?
C12 Fe1 C19 121.2(3) . . ?
C18 Fe1 C19 39.7(3) . . ?
C13 Fe1 C11 68.3(3) . . ?
C12 Fe1 C11 40.8(2) . . ?
C18 Fe1 C11 121.8(3) . . ?
C19 Fe1 C11 109.5(3) . . ?
C13 Fe1 C16 121.8(3) . . ?
C12 Fe1 C16 156.4(3) . . ?
C18 Fe1 C16 68.8(3) . . ?
C19 Fe1 C16 68.1(3) . . ?
C11 Fe1 C16 161.7(3) . . ?
C13 Fe1 C17 104.2(3) . . ?
C12 Fe1 C17 119.3(3) . . ?
C18 Fe1 C17 41.0(3) . . ?
C19 Fe1 C17 67.6(3) . . ?
C11 Fe1 C17 156.8(3) . . ?
C16 Fe1 C17 40.6(3) . . ?
C13 Fe1 C15 67.6(3) . . ?
C12 Fe1 C15 68.1(3) . . ?
C18 Fe1 C15 160.3(3) . . ?
C19 Fe1 C15 127.9(3) . . ?
C11 Fe1 C15 40.5(2) . . ?
C16 Fe1 C15 125.7(3) . . ?
C17 Fe1 C15 158.7(3) . . ?
C13 Fe1 C14 40.6(3) . . ?
C12 Fe1 C14 68.4(3) . . ?
C18 Fe1 C14 155.8(3) . . ?
C19 Fe1 C14 163.6(4) . . ?
C11 Fe1 C14 68.2(2) . . ?
C16 Fe1 C14 108.6(3) . . ?
C17 Fe1 C14 121.2(3) . . ?
C15 Fe1 C14 40.0(2) . . ?
C13 Fe1 C20 160.4(3) . . ?
C12 Fe1 C20 158.9(3) . . ?
C18 Fe1 C20 67.9(4) . . ?
C19 Fe1 C20 40.3(3) . . ?
C11 Fe1 C20 125.7(3) . . ?
C16 Fe1 C20 40.8(3) . . ?
C17 Fe1 C20 68.1(3) . . ?
C15 Fe1 C20 112.8(3) . . ?
C14 Fe1 C20 126.8(3) . . ?
C1A P1 C1B 106.8(4) . . ?
C1A P1 C3 103.4(4) . . ?
C1B P1 C3 105.7(4) . . ?
C1A P1 Pd1 114.0(4) . . ?
C1B P1 Pd1 121.7(2) . . ?
C3 P1 Pd1 103.5(2) . . ?
C1C P2 C5 104.5(4) . . ?
C1C P2 C1D 106.3(5) . . ?
C5 P2 C1D 104.1(4) . . ?
C1C P2 Pd1 110.7(3) . . ?
C5 P2 Pd1 104.1(3) . . ?
C1D P2 Pd1 125.1(3) . . ?
C1H P3 C1G 108.1(4) . . ?
C1H P3 C8 106.8(4) . . ?
C1G P3 C8 103.6(4) . . ?
C1H P3 Pd2 121.4(3) . . ?
C1G P3 Pd2 111.6(3) . . ?
C8 P3 Pd2 103.7(3) . . ?
C1J P4 C10 105.3(5) . . ?
C1J P4 C1I 109.1(5) . . ?
C10 P4 C1I 103.1(4) . . ?
C1J P4 Pd2 125.4(3) . . ?
C10 P4 Pd2 104.2(3) . . ?
C1I P4 Pd2 107.5(3) . . ?
C1E P5 C11 103.5(3) . . ?
C1E P5 C1F 104.5(3) . . ?
C11 P5 C1F 105.3(3) . . ?
C1E P5 Pd1 108.7(2) . . ?
C11 P5 Pd1 116.5(2) . . ?
C1F P5 Pd1 116.9(2) . . ?
C16 P6 C1L 104.6(3) . . ?
C16 P6 C1K 102.4(3) . . ?
C1L P6 C1K 106.9(3) . . ?
C16 P6 Pd2 118.3(2) . . ?
C1L P6 Pd2 117.0(2) . . ?
C1K P6 Pd2 106.3(2) . . ?
C2 C1 C4 113.1(6) . . ?
C2 C1 Pd1 115.3(5) . . ?
C4 C1 Pd1 116.8(5) . . ?
C1 C2 C3 109.0(6) . . ?
C2 C3 P1 104.9(6) . . ?
C5 C4 C1 109.6(6) . . ?
C4 C5 P2 105.0(5) . . ?
C7 C6 C9 112.2(7) . . ?
C7 C6 Pd2 115.7(6) . . ?
C9 C6 Pd2 113.9(5) . . ?
C6 C7 C8 109.8(7) . . ?
C7 C8 P3 103.2(6) . . ?
C10 C9 C6 109.2(7) . . ?
C9 C10 P4 103.9(6) . . ?
C15 C11 C12 107.2(5) . . ?
C15 C11 P5 125.4(5) . . ?
C12 C11 P5 126.5(5) . . ?
C15 C11 Fe1 70.0(4) . . ?
C12 C11 Fe1 69.2(3) . . ?
P5 C11 Fe1 134.2(3) . . ?
C13 C12 C11 107.5(6) . . ?
C13 C12 Fe1 69.3(4) . . ?
C11 C12 Fe1 70.0(4) . . ?
C12 C13 C14 109.0(6) . . ?
C12 C13 Fe1 70.0(4) . . ?
C14 C13 Fe1 70.8(4) . . ?
C15 C14 C13 107.2(6) . . ?
C15 C14 Fe1 70.0(4) . . ?
C13 C14 Fe1 68.6(4) . . ?
C14 C15 C11 109.1(6) . . ?
C14 C15 Fe1 70.1(4) . . ?
C11 C15 Fe1 69.5(4) . . ?
C17 C16 C20 107.6(7) . . ?
C17 C16 P6 125.5(5) . . ?
C20 C16 P6 126.1(6) . . ?
C17 C16 Fe1 69.7(4) . . ?
C20 C16 Fe1 70.5(4) . . ?
P6 C16 Fe1 132.9(4) . . ?
C16 C17 C18 107.8(7) . . ?
C16 C17 Fe1 69.6(4) . . ?
C18 C17 Fe1 69.0(4) . . ?
C19 C18 C17 107.8(8) . . ?
C19 C18 Fe1 70.4(5) . . ?
C17 C18 Fe1 70.0(4) . . ?
C18 C19 C20 109.9(7) . . ?
C18 C19 Fe1 69.9(5) . . ?
C20 C19 Fe1 71.0(4) . . ?
C19 C20 C16 106.8(7) . . ?
C19 C20 Fe1 68.7(4) . . ?
C16 C20 Fe1 68.7(4) . . ?
C6A C1A C2A 116.8(10) . . ?
C6A C1A P1 120.2(8) . . ?
C2A C1A P1 122.9(10) . . ?
C3A C2A C1A 120.3(16) . . ?
C4A C3A C2A 125(2) . . ?
C3A C4A C5A 117.5(17) . . ?
C4A C5A C6A 121.6(18) . . ?
C1A C6A C5A 118.7(13) . . ?
C6B C1B C2B 118.7(8) . . ?
C6B C1B P1 117.2(6) . . ?
C2B C1B P1 124.0(7) . . ?
C1B C2B C3B 119.2(9) . . ?
C4B C3B C2B 120.6(9) . . ?
C3B C4B C5B 120.7(9) . . ?
C6B C5B C4B 119.1(10) . . ?
C5B C6B C1B 121.6(8) . . ?
C6C C1C C2C 118.7(9) . . ?
C6C C1C P2 119.4(6) . . ?
C2C C1C P2 121.9(8) . . ?
C3C C2C C1C 120.5(10) . . ?
C4C C3C C2C 120.2(10) . . ?
C3C C4C C5C 121.0(11) . . ?
C4C C5C C6C 119.6(10) . . ?
C1C C6C C5C 120.0(8) . . ?
C6D C1D C2D 119.5(9) . . ?
C6D C1D P2 118.4(9) . . ?
C2D C1D P2 122.1(8) . . ?
C3D C2D C1D 120.4(12) . . ?
C2D C3D C4D 119.4(13) . . ?
C5D C4D C3D 120.7(12) . . ?
C4D C5D C6D 121.1(14) . . ?
C1D C6D C5D 118.8(12) . . ?
C2E C1E C6E 117.8(7) . . ?
C2E C1E P5 120.0(5) . . ?
C6E C1E P5 122.2(5) . . ?
C3E C2E C1E 122.4(7) . . ?
C2E C3E C4E 119.1(8) . . ?
C3E C4E C5E 121.3(8) . . ?
C4E C5E C6E 118.6(8) . . ?
C1E C6E C5E 120.7(7) . . ?
C2F C1F C6F 119.5(7) . . ?
C2F C1F P5 119.1(5) . . ?
C6F C1F P5 121.4(6) . . ?
C1F C2F C3F 120.8(7) . . ?
C4F C3F C2F 119.4(8) . . ?
C5F C4F C3F 120.4(8) . . ?
C4F C5F C6F 120.8(8) . . ?
C5F C6F C1F 119.1(7) . . ?
C6G C1G C2G 117.4(8) . . ?
C6G C1G P3 124.3(6) . . ?
C2G C1G P3 118.3(6) . . ?
C1G C2G C3G 120.5(9) . . ?
C4G C3G C2G 120.3(10) . . ?
C3G C4G C5G 120.1(10) . . ?
C6G C5G C4G 118.8(10) . . ?
C1G C6G C5G 122.8(9) . . ?
C6H C1H C2H 119.9(8) . . ?
C6H C1H P3 116.7(7) . . ?
C2H C1H P3 123.5(7) . . ?
C1H C2H C3H 119.6(9) . . ?
C4H C3H C2H 120.2(10) . . ?
C3H C4H C5H 119.8(9) . . ?
C4H C5H C6H 121.5(9) . . ?
C1H C6H C5H 119.0(9) . . ?
C6I C1I C2I 118.8(9) . . ?
C6I C1I P4 122.3(8) . . ?
C2I C1I P4 118.6(6) . . ?
C3I C2I C1I 122.8(9) . . ?
C4I C3I C2I 117.3(11) . . ?
C3I C4I C5I 122.3(11) . . ?
C4I C5I C6I 119.5(10) . . ?
C1I C6I C5I 119.3(11) . . ?
C6J C1J C2J 119.3(11) . . ?
C6J C1J P4 118.9(9) . . ?
C2J C1J P4 121.8(9) . . ?
C1J C2J C3J 117.6(13) . . ?
C4J C3J C2J 118.7(17) . . ?
C5J C4J C3J 123(2) . . ?
C4J C5J C6J 118.6(19) . . ?
C1J C6J C5J 122.8(14) . . ?
C6K C1K C2K 118.4(6) . . ?
C6K C1K P6 118.4(5) . . ?
C2K C1K P6 123.2(5) . . ?
C3K C2K C1K 120.5(7) . . ?
C4K C3K C2K 120.7(8) . . ?
C3K C4K C5K 119.2(8) . . ?
C4K C5K C6K 120.5(7) . . ?
C1K C6K C5K 120.6(7) . . ?
C2L C1L C6L 116.5(7) . . ?
C2L C1L P6 124.1(6) . . ?
C6L C1L P6 119.3(6) . . ?
C3L C2L C1L 121.2(8) . . ?
C2L C3L C4L 121.5(9) . . ?
C5L C4L C3L 118.8(9) . . ?
C4L C5L C6L 120.3(9) . . ?
C5L C6L C1L 121.7(8) . . ?
O4 S2 O5 114.4(13) . . ?
O4 S2 O6 116.9(12) . . ?
O5 S2 O6 116.0(14) . . ?
O4 S2 C22 99.0(11) . . ?
O5 S2 C22 106.2(11) . . ?
O6 S2 C22 101.0(11) . . ?
F6 C22 F5 102.0(15) . . ?
F6 C22 F4 99.7(15) . . ?
F5 C22 F4 107.2(16) . . ?
F6 C22 S2 118.3(14) . . ?
F5 C22 S2 123.2(14) . . ?
F4 C22 S2 103.7(13) . . ?
O5A S2A O4A 116.6(10) . . ?
O5A S2A O6A 116.5(10) . . ?
O4A S2A O6A 110.4(9) . . ?
O5A S2A C22A 104.5(10) . . ?
O4A S2A C22A 98.4(9) . . ?
O6A S2A C22A 108.2(9) . . ?
F5A C22A F6A 100.1(13) . . ?
F5A C22A F4A 94.6(12) . . ?
F6A C22A F4A 96.4(13) . . ?
F5A C22A S2A 121.3(12) . . ?
F6A C22A S2A 120.8(13) . . ?
F4A C22A S2A 117.9(12) . . ?
O2 S1 O1 113.3(4) . . ?
O2 S1 O3 115.2(5) . . ?
O1 S1 O3 116.2(5) . . ?
O2 S1 C21 104.4(4) . . ?
O1 S1 C21 102.7(4) . . ?
O3 S1 C21 102.7(5) . . ?
F2 C21 F1 106.1(7) . . ?
F2 C21 F3 107.5(8) . . ?
F1 C21 F3 105.3(8) . . ?
F2 C21 S1 113.0(7) . . ?
F1 C21 S1 111.7(7) . . ?
F3 C21 S1 112.8(6) . . ?

loop_
_geom_bond_atom_site_label_1
_geom_bond_atom_site_label_2
_geom_bond_distance
_geom_bond_site_symmetry_2
_geom_bond_publ_flag
Pd1 C1 2.122(6) . ?
Pd1 P2 2.317(2) . ?
Pd1 P1 2.322(2) . ?
Pd1 P5 2.3761(17) . ?
Pd2 C6 2.130(7) . ?
Pd2 P4 2.303(2) . ?
Pd2 P3 2.313(2) . ?
Pd2 P6 2.3628(18) . ?
Fe1 C13 2.030(7) . ?
Fe1 C12 2.040(7) . ?
Fe1 C18 2.043(8) . ?
Fe1 C19 2.049(7) . ?
Fe1 C11 2.051(6) . ?
Fe1 C16 2.053(7) . ?
Fe1 C17 2.055(7) . ?
Fe1 C15 2.058(7) . ?
Fe1 C14 2.059(6) . ?
Fe1 C20 2.078(7) . ?
P1 C1A 1.786(10) . ?
P1 C1B 1.814(8) . ?
P1 C3 1.821(8) . ?
P2 C1C 1.813(9) . ?
P2 C5 1.813(7) . ?
P2 C1D 1.815(9) . ?
P3 C1H 1.807(9) . ?
P3 C1G 1.822(8) . ?
P3 C8 1.832(7) . ?
P4 C1J 1.803(11) . ?
P4 C10 1.819(8) . ?
P4 C1I 1.828(8) . ?
P5 C1E 1.815(7) . ?
P5 C11 1.824(6) . ?
P5 C1F 1.841(7) . ?
P6 C16 1.819(7) . ?
P6 C1L 1.820(7) . ?
P6 C1K 1.836(7) . ?
C1 C2 1.507(10) . ?
C1 C4 1.526(9) . ?
C2 C3 1.518(11) . ?
C4 C5 1.521(10) . ?
C6 C7 1.478(12) . ?
C6 C9 1.533(11) . ?
C7 C8 1.523(12) . ?
C9 C10 1.522(13) . ?
C11 C15 1.422(9) . ?
C11 C12 1.427(9) . ?
C12 C13 1.414(9) . ?
C13 C14 1.418(10) . ?
C14 C15 1.407(9) . ?
C16 C17 1.427(10) . ?
C16 C20 1.439(10) . ?
C17 C18 1.436(10) . ?
C18 C19 1.389(12) . ?
C19 C20 1.423(11) . ?
C1A C6A 1.372(14) . ?
C1A C2A 1.413(13) . ?
C2A C3A 1.359(18) . ?
C3A C4A 1.28(3) . ?
C4A C5A 1.37(3) . ?
C5A C6A 1.433(14) . ?
C1B C6B 1.377(11) . ?
C1B C2B 1.397(10) . ?
C2B C3B 1.398(12) . ?
C3B C4B 1.340(13) . ?
C4B C5B 1.395(13) . ?
C5B C6B 1.362(12) . ?
C1C C6C 1.364(11) . ?
C1C C2C 1.402(11) . ?
C2C C3C 1.354(15) . ?
C3C C4C 1.348(15) . ?
C4C C5C 1.364(13) . ?
C5C C6C 1.390(12) . ?
C1D C6D 1.388(13) . ?
C1D C2D 1.406(14) . ?
C2D C3D 1.380(13) . ?
C3D C4D 1.392(19) . ?
C4D C5D 1.35(2) . ?
C5D C6D 1.409(13) . ?
C1E C2E 1.379(9) . ?
C1E C6E 1.390(9) . ?
C2E C3E 1.365(10) . ?
C3E C4E 1.366(11) . ?
C4E C5E 1.381(11) . ?
C5E C6E 1.398(10) . ?
C1F C2F 1.377(9) . ?
C1F C6F 1.388(9) . ?
C2F C3F 1.384(10) . ?
C3F C4F 1.372(11) . ?
C4F C5F 1.365(11) . ?
C5F C6F 1.388(10) . ?
C1G C6G 1.362(11) . ?
C1G C2G 1.381(11) . ?
C2G C3G 1.388(12) . ?
C3G C4G 1.348(14) . ?
C4G C5G 1.375(14) . ?
C5G C6G 1.369(12) . ?
C1H C6H 1.398(11) . ?
C1H C2H 1.405(12) . ?
C2H C3H 1.421(12) . ?
C3H C4H 1.380(12) . ?
C4H C5H 1.382(13) . ?
C5H C6H 1.408(11) . ?
C1I C6I 1.371(11) . ?
C1I C2I 1.385(12) . ?
C2I C3I 1.384(11) . ?
C3I C4I 1.351(14) . ?
C4I C5I 1.381(16) . ?
C5I C6I 1.401(14) . ?
C1J C6J 1.373(13) . ?
C1J C2J 1.392(13) . ?
C2J C3J 1.466(17) . ?
C3J C4J 1.37(2) . ?
C4J C5J 1.34(2) . ?
C5J C6J 1.383(17) . ?
C1K C6K 1.369(9) . ?
C1K C2K 1.375(10) . ?
C2K C3K 1.372(10) . ?
C3K C4K 1.357(11) . ?
C4K C5K 1.362(11) . ?
C5K C6K 1.375(10) . ?
C1L C2L 1.375(10) . ?
C1L C6L 1.406(10) . ?
C2L C3L 1.364(11) . ?
C3L C4L 1.371(12) . ?
C4L C5L 1.360(13) . ?
C5L C6L 1.366(12) . ?
S2 O4 1.400(9) . ?
S2 O5 1.421(9) . ?
S2 O6 1.446(9) . ?
S2 C22 1.693(15) . ?
C22 F6 1.317(10) . ?
C22 F5 1.322(10) . ?
C22 F4 1.352(10) . ?
S2A O5A 1.406(9) . ?
S2A O4A 1.422(9) . ?
S2A O6A 1.431(9) . ?
S2A C22A 1.545(15) . ?
C22A F5A 1.297(10) . ?
C22A F6A 1.310(10) . ?
C22A F4A 1.329(10) . ?
S1 O2 1.431(6) . ?
S1 O1 1.433(7) . ?
S1 O3 1.444(7) . ?
S1 C21 1.791(9) . ?
C21 F2 1.324(10) . ?
C21 F1 1.332(10) . ?
C21 F3 1.335(10) . ?
